data_8105781
loop_
_publ_author_name
'Feng-Yang, Ju'
'Ke-Xin, Ding'
'Fang, Liu'

_publ_section_title
;
 Crystal structure of
 catena-poly[diaqua-(\m2-1,2-bis(4-pyridinyl)ethyane-\k2
 N:N&#x2032;)-(\m2--pyridazine-4,5-dicarboxylato-\k2
 O:O&#x2032;)]dizinc(II) dihydrate, C12H12ZnN3O6
;
_journal_issue 3
_journal_name_full 'Zeitschrift f\"ur Kristallographie - New Crystal Structures'
_journal_page_first 567
_journal_page_last 569
_journal_paper_doi 10.1515/ncrs-2018-0565
_journal_volume 234
_journal_year 2019
_chemical_formula_moiety 'C12 H10 N3 O5 Zn, H2 O'
_chemical_formula_sum 'C12 H12 N3 O6 Zn'
_chemical_formula_weight 359.62
_space_group_crystal_system monoclinic
_space_group_IT_number 15
_space_group_name_Hall '-I 2ya'
_space_group_name_H-M_alt 'I 1 2/a 1'
_atom_sites_solution_hydrogens mixed
_atom_sites_solution_primary dual
_cell_angle_alpha 90
_cell_angle_beta 107.899(4)
_cell_angle_gamma 90
_cell_formula_units_Z 8
_cell_length_a 17.6153(6)
_cell_length_b 6.6922(2)
_cell_length_c 24.1330(9)
_cell_measurement_reflns_used 7802
_cell_measurement_temperature 293(2)
_cell_measurement_theta_max 27.9270
_cell_measurement_theta_min 3.8950
_cell_volume 2707.23(17)
_computing_cell_refinement 'CrysAlisPro 1.171.39.46 (Rigaku OD, 2018)'
_computing_data_collection 'CrysAlisPro 1.171.39.46 (Rigaku OD, 2018)'
_computing_data_reduction 'CrysAlisPro 1.171.39.46 (Rigaku OD, 2018)'
_computing_molecular_graphics 'Olex2 (Dolomanov et al., 2009)'
_computing_publication_material 'Olex2 (Dolomanov et al., 2009)'
_computing_structure_refinement 'ShelXL (Sheldrick, 2015)'
_computing_structure_solution 'ShelXT (Sheldrick, 2015)'
_diffrn_ambient_temperature 293(2)
_diffrn_detector 'CCD plate'
_diffrn_detector_area_resol_mean 8.0584
_diffrn_detector_type EosS2
_diffrn_measured_fraction_theta_full 0.998
_diffrn_measured_fraction_theta_max 0.891
_diffrn_measurement_details
;
List of Runs (angles in degrees, time in seconds):

  # Type    Start    End  Width  t~exp~   \w     \q     \k     \f   Frames
--------------------------------------------------------------------------
  1  \w    -86.00 -35.00   1.00    7.12    --  -13.80-178.00-120.00   51
  2  \w    -41.00  54.00   1.00    7.12    --  -13.80  77.00-150.00   95
  3  \w    -20.00  25.00   1.00    7.12    --  -13.80 -99.00 -30.00   45
  4  \w    -83.00   5.00   1.00    7.12    --  -13.80 -38.00 -90.00   88
  5  \w    -31.00  53.00   1.00    7.12    --  -13.80  57.00-180.00   84
  6  \w    -81.00  13.00   1.00    7.12    --  -13.80 -77.00  90.00   94
;
_diffrn_measurement_device 'four-circle diffractometer'
_diffrn_measurement_device_type 'SuperNova, Single source at offset/far, EosS2'
_diffrn_measurement_method '\w scans'
_diffrn_orient_matrix_type 'CrysAlisPro convention (1999,Acta A55,543-557)'
_diffrn_orient_matrix_UB_11 -0.0254589000
_diffrn_orient_matrix_UB_12 0.0062925000
_diffrn_orient_matrix_UB_13 -0.0291416000
_diffrn_orient_matrix_UB_21 0.0332859000
_diffrn_orient_matrix_UB_22 0.0234939000
_diffrn_orient_matrix_UB_23 -0.0094380000
_diffrn_orient_matrix_UB_31 0.0060260000
_diffrn_orient_matrix_UB_32 -0.1031666000
_diffrn_orient_matrix_UB_33 -0.0039382000
_diffrn_radiation_monochromator mirror
_diffrn_radiation_probe x-ray
_diffrn_radiation_type MoK\a
_diffrn_radiation_wavelength 0.71073
_diffrn_reflns_av_R_equivalents 0.0237
_diffrn_reflns_av_unetI/netI 0.0221
_diffrn_reflns_Laue_measured_fraction_full 0.998
_diffrn_reflns_Laue_measured_fraction_max 0.891
_diffrn_reflns_limit_h_max 22
_diffrn_reflns_limit_h_min -23
_diffrn_reflns_limit_k_max 8
_diffrn_reflns_limit_k_min -8
_diffrn_reflns_limit_l_max 31
_diffrn_reflns_limit_l_min -29
_diffrn_reflns_number 12623
_diffrn_reflns_point_group_measured_fraction_full 0.998
_diffrn_reflns_point_group_measured_fraction_max 0.891
_diffrn_reflns_theta_full 25.242
_diffrn_reflns_theta_max 28.280
_diffrn_reflns_theta_min 3.278
_diffrn_source 'micro-focus sealed X-ray tube'
_diffrn_source_type 'SuperNova (Mo) X-ray Source'
_exptl_absorpt_coefficient_mu 1.850
_exptl_absorpt_correction_T_max 1.00000
_exptl_absorpt_correction_T_min 0.55656
_exptl_absorpt_correction_type multi-scan
_exptl_absorpt_process_details
;
CrysAlisPro 1.171.39.46 (Rigaku Oxford Diffraction, 2018)
Empirical absorption correction using spherical harmonics,
 implemented in SCALE3 ABSPACK scaling algorithm.
;
_exptl_crystal_colour colourless
_exptl_crystal_colour_primary colourless
_exptl_crystal_density_diffrn 1.765
_exptl_crystal_description block
_exptl_crystal_F_000 1464
_exptl_crystal_size_max 0.36
_exptl_crystal_size_mid 0.27
_exptl_crystal_size_min 0.21
_refine_diff_density_max 0.279
_refine_diff_density_min -0.324
_refine_diff_density_rms 0.060
_refine_ls_extinction_coef .
_refine_ls_extinction_method none
_refine_ls_goodness_of_fit_ref 1.047
_refine_ls_hydrogen_treatment constr
_refine_ls_matrix_type full
_refine_ls_number_parameters 200
_refine_ls_number_reflns 2990
_refine_ls_number_restraints 0
_refine_ls_restrained_S_all 1.047
_refine_ls_R_factor_all 0.0319
_refine_ls_R_factor_gt 0.0262
_refine_ls_shift/su_max 0.001
_refine_ls_shift/su_mean 0.000
_refine_ls_structure_factor_coef Fsqd
_refine_ls_weighting_details 'w=1/[\s^2^(Fo^2^)+(0.0353P)^2^+2.3754P] where P=(Fo^2^+2Fc^2^)/3'
_refine_ls_weighting_scheme calc
_refine_ls_wR_factor_gt 0.0663
_refine_ls_wR_factor_ref 0.0691
_reflns_Friedel_coverage 0.000
_reflns_Friedel_fraction_full .
_reflns_Friedel_fraction_max .
_reflns_number_gt 2649
_reflns_number_total 2990
_reflns_threshold_expression 'I > 2\s(I)'
_cod_data_source_file suppl_ncrs-2018-0565_suppl.cif
_cod_data_source_block jfy-41
_cod_original_cell_volume 2707.22(17)
_cod_database_code 8105781
_shelx_space_group_comment
;
The symmetry employed for this shelxl refinement is uniquely defined
by the following loop, which should always be used as a source of
symmetry information in preference to the above space-group names.
They are only intended as comments.
;
_shelx_estimated_absorpt_t_max 0.697
_shelx_estimated_absorpt_t_min 0.556
_reflns_odcompleteness_completeness 99.70
_reflns_odcompleteness_iscentric 1
_reflns_odcompleteness_theta 25.30
_olex2_refinement_description
;
1. Fixed Uiso
 At 1.2 times of:
  All C(H) groups, All C(H,H) groups
 At 1.5 times of:
  All O(H,H) groups
2.a Riding coordinates:
 O2W(H2WA,H2WB)
2.b Rotating group:
 O1W(H1WA,H1WB)
2.c Secondary CH2 refined with riding coordinates:
 C12(H12A,H12B)
2.d Aromatic/amide H refined with riding coordinates:
 C3(H3), C4(H4), C7(H7), C8(H8), C10(H10), C11(H11)
;
_olex2_date_sample_data_collection 2018-09-10
_olex2_submission_special_instructions 'No special instructions were received'
_oxdiff_exptl_absorpt_empirical_details
;
Empirical correction (ABSPACK) includes:
- Absorption correction using spherical harmonics
- Frame scaling
;
_oxdiff_exptl_absorpt_empirical_full_max 1.391
_oxdiff_exptl_absorpt_empirical_full_min 0.577

loop_
_space_group_symop_operation_xyz
'x, y, z'
'-x+1/2, y, -z'
'x+1/2, y+1/2, z+1/2'
'-x+1, y+1/2, -z+1/2'
'-x, -y, -z'
'x-1/2, -y, z'
'-x+1/2, -y+1/2, -z+1/2'
'x, -y+1/2, z+1/2'

loop_
_atom_site_label
_atom_site_type_symbol
_atom_site_fract_x
_atom_site_fract_y
_atom_site_fract_z
_atom_site_U_iso_or_equiv
_atom_site_adp_type
_atom_site_occupancy
_atom_site_site_symmetry_order
_atom_site_calc_flag
_atom_site_refinement_flags_posn
_atom_site_refinement_flags_adp
_atom_site_refinement_flags_occupancy
_atom_site_disorder_assembly
_atom_site_disorder_group
Zn1 Zn 0.63100(2) 0.63049(3) 0.41066(2) 0.02465(9) Uani 1 1 d . . . . .
O1 O 0.73468(8) 0.7319(2) 0.41512(6) 0.0339(3) Uani 1 1 d . . . . .
O1W O 0.64725(9) 0.3419(2) 0.39179(7) 0.0354(3) Uani 1 1 d . . . . .
H1WA H 0.6106 0.2686 0.3970 0.053 Uiso 1 1 d GR . . . .
H1WB H 0.6896 0.2956 0.4159 0.053 Uiso 1 1 d GR . . . .
O2 O 0.70458(9) 0.7320(3) 0.31858(6) 0.0485(5) Uani 1 1 d . . . . .
O4 O 0.87462(9) 0.9204(2) 0.51396(6) 0.0340(3) Uani 1 1 d . . . . .
O3 O 0.88296(8) 0.5906(2) 0.51043(6) 0.0287(3) Uani 1 1 d . . . . .
N1 N 0.52229(9) 0.6901(2) 0.35536(7) 0.0235(3) Uani 1 1 d . . . . .
N2 N 0.94376(10) 0.7942(3) 0.33066(7) 0.0303(4) Uani 1 1 d . . . . .
N3 N 0.99853(10) 0.8016(3) 0.38375(8) 0.0307(4) Uani 1 1 d . . . . .
C1 C 0.75177(11) 0.7434(3) 0.36771(8) 0.0247(4) Uani 1 1 d . . . . .
C2 C 0.83966(10) 0.7690(3) 0.37590(8) 0.0206(4) Uani 1 1 d . . . . .
C3 C 0.86753(11) 0.7799(3) 0.32773(8) 0.0260(4) Uani 1 1 d . . . . .
H3 H 0.8300 0.7769 0.2910 0.031 Uiso 1 1 calc R . . . .
C4 C 0.97581(11) 0.7933(3) 0.43098(9) 0.0281(4) Uani 1 1 d . . . . .
H4 H 1.0151 0.8000 0.4669 0.034 Uiso 1 1 calc R . . . .
C5 C 0.89624(10) 0.7751(3) 0.43045(8) 0.0205(4) Uani 1 1 d . . . . .
C6 C 0.88073(10) 0.7647(3) 0.48834(8) 0.0233(4) Uani 1 1 d . . . . .
C7 C 0.50787(11) 0.6948(3) 0.29740(8) 0.0295(4) Uani 1 1 d . . . . .
H7 H 0.5507 0.6868 0.2826 0.035 Uiso 1 1 calc R . . . .
C8 C 0.43166(11) 0.7110(3) 0.25912(8) 0.0303(5) Uani 1 1 d . . . . .
H8 H 0.4241 0.7133 0.2192 0.036 Uiso 1 1 calc R . . . .
C9 C 0.36624(10) 0.7238(3) 0.27955(8) 0.0230(4) Uani 1 1 d . . . . .
C10 C 0.38194(11) 0.7208(3) 0.33967(8) 0.0237(4) Uani 1 1 d . . . . .
H10 H 0.3403 0.7305 0.3557 0.028 Uiso 1 1 calc R . . . .
C11 C 0.45964(11) 0.7032(3) 0.37548(8) 0.0243(4) Uani 1 1 d . . . . .
H11 H 0.4689 0.7004 0.4155 0.029 Uiso 1 1 calc R . . . .
C12 C 0.28330(11) 0.7389(3) 0.23692(8) 0.0311(5) Uani 1 1 d . . . . .
H12A H 0.2819 0.8525 0.2117 0.037 Uiso 1 1 calc R . . . .
H12B H 0.2733 0.6201 0.2127 0.037 Uiso 1 1 calc R . . . .
O2W O 0.79946(9) 0.2493(2) 0.44614(7) 0.0404(4) Uani 1 1 d . . . . .
H2WA H 0.8274 0.3490 0.4623 0.061 Uiso 1 1 d R . . . .
H2WB H 0.8034 0.1598 0.4719 0.061 Uiso 1 1 d R . . . .

loop_
_atom_site_aniso_label
_atom_site_aniso_U_11
_atom_site_aniso_U_22
_atom_site_aniso_U_33
_atom_site_aniso_U_23
_atom_site_aniso_U_13
_atom_site_aniso_U_12
Zn1 0.01305(12) 0.04079(15) 0.01805(12) 0.00182(9) 0.00172(8) -0.00016(9)
O1 0.0181(6) 0.0596(10) 0.0241(7) -0.0031(7) 0.0067(6) -0.0098(7)
O1W 0.0241(7) 0.0440(9) 0.0390(8) -0.0063(7) 0.0109(7) -0.0005(6)
O2 0.0237(7) 0.0932(14) 0.0228(8) 0.0021(8) -0.0014(6) -0.0081(8)
O4 0.0386(8) 0.0372(8) 0.0260(7) -0.0084(6) 0.0095(6) -0.0038(7)
O3 0.0313(7) 0.0338(7) 0.0204(7) 0.0059(6) 0.0071(6) 0.0002(6)
N1 0.0148(7) 0.0349(8) 0.0182(7) 0.0015(7) 0.0011(6) 0.0015(7)
N2 0.0292(9) 0.0375(9) 0.0277(9) 0.0028(7) 0.0140(7) 0.0011(8)
N3 0.0225(8) 0.0375(9) 0.0343(9) 0.0016(8) 0.0121(7) -0.0009(7)
C1 0.0185(9) 0.0322(10) 0.0216(9) 0.0007(8) 0.0038(7) -0.0021(8)
C2 0.0192(8) 0.0220(9) 0.0197(8) 0.0018(7) 0.0047(7) -0.0009(7)
C3 0.0249(9) 0.0322(10) 0.0203(9) 0.0018(8) 0.0060(8) 0.0000(8)
C4 0.0198(9) 0.0370(11) 0.0255(10) 0.0013(8) 0.0041(8) -0.0021(8)
C5 0.0196(8) 0.0228(9) 0.0190(8) 0.0014(7) 0.0057(7) -0.0011(7)
C6 0.0141(8) 0.0349(11) 0.0180(8) 0.0007(8) 0.0004(7) -0.0042(8)
C7 0.0169(9) 0.0515(12) 0.0205(9) 0.0029(9) 0.0063(7) 0.0024(9)
C8 0.0211(9) 0.0534(13) 0.0146(8) 0.0046(9) 0.0031(7) 0.0031(9)
C9 0.0158(8) 0.0293(10) 0.0200(9) 0.0029(7) -0.0003(7) 0.0007(7)
C10 0.0164(8) 0.0336(10) 0.0208(9) 0.0005(8) 0.0052(7) 0.0017(8)
C11 0.0198(9) 0.0351(10) 0.0167(8) -0.0007(8) 0.0034(7) 0.0003(8)
C12 0.0164(9) 0.0502(13) 0.0220(9) 0.0031(9) -0.0008(8) 0.0029(9)
O2W 0.0399(9) 0.0395(9) 0.0381(9) 0.0020(7) 0.0067(7) 0.0032(7)

loop_
_atom_type_symbol
_atom_type_description
_atom_type_scat_dispersion_real
_atom_type_scat_dispersion_imag
_atom_type_scat_source
C C 0.0033 0.0016 'International Tables Vol C Tables 4.2.6.8 and 6.1.1.4'
H H 0.0000 0.0000 'International Tables Vol C Tables 4.2.6.8 and 6.1.1.4'
N N 0.0061 0.0033 'International Tables Vol C Tables 4.2.6.8 and 6.1.1.4'
O O 0.0106 0.0060 'International Tables Vol C Tables 4.2.6.8 and 6.1.1.4'
Zn Zn 0.2839 1.4301 'International Tables Vol C Tables 4.2.6.8 and 6.1.1.4'

loop_
_geom_angle_atom_site_label_1
_geom_angle_atom_site_label_2
_geom_angle_atom_site_label_3
_geom_angle
_geom_angle_site_symmetry_1
_geom_angle_site_symmetry_3
O1 Zn1 O1W 98.73(7) . .
O1 Zn1 O3 112.63(6) . 2_656
O1 Zn1 N1 131.54(7) . .
O3 Zn1 O1W 98.82(6) 2_656 .
N1 Zn1 O1W 102.22(6) . .
N1 Zn1 O3 106.64(6) . 2_656
C1 O1 Zn1 117.06(12) . .
Zn1 O1W H1WA 110.6 . .
Zn1 O1W H1WB 110.4 . .
H1WA O1W H1WB 103.5 . .
C6 O3 Zn1 106.10(12) . 2_656
C7 N1 Zn1 122.21(13) . .
C11 N1 Zn1 119.74(12) . .
C11 N1 C7 117.60(15) . .
C3 N2 N3 118.09(17) . .
C4 N3 N2 120.06(16) . .
O1 C1 C2 113.95(15) . .
O2 C1 O1 126.16(18) . .
O2 C1 C2 119.88(18) . .
C3 C2 C1 120.41(16) . .
C5 C2 C1 122.48(17) . .
C5 C2 C3 117.07(17) . .
N2 C3 C2 124.67(17) . .
N2 C3 H3 117.7 . .
C2 C3 H3 117.7 . .
N3 C4 H4 117.9 . .
N3 C4 C5 124.25(18) . .
C5 C4 H4 117.9 . .
C2 C5 C4 115.85(17) . .
C2 C5 C6 126.68(16) . .
C4 C5 C6 117.47(15) . .
O4 C6 O3 123.91(18) . .
O4 C6 C5 119.67(17) . .
O3 C6 C5 116.02(16) . .
N1 C7 H7 118.9 . .
N1 C7 C8 122.18(18) . .
C8 C7 H7 118.9 . .
C7 C8 H8 119.7 . .
C7 C8 C9 120.66(18) . .
C9 C8 H8 119.7 . .
C8 C9 C10 116.67(16) . .
C8 C9 C12 119.81(17) . .
C10 C9 C12 123.52(17) . .
C9 C10 H10 120.2 . .
C11 C10 C9 119.67(18) . .
C11 C10 H10 120.2 . .
N1 C11 C10 123.22(17) . .
N1 C11 H11 118.4 . .
C10 C11 H11 118.4 . .
C9 C12 H12A 108.3 . .
C9 C12 H12B 108.3 . .
C12 C12 C9 116.0(2) 7_565 .
C12 C12 H12A 108.3 7_565 .
C12 C12 H12B 108.3 7_565 .
H12A C12 H12B 107.4 . .
H2WA O2W H2WB 108.2 . .

loop_
_geom_bond_atom_site_label_1
_geom_bond_atom_site_label_2
_geom_bond_distance
_geom_bond_site_symmetry_2
Zn1 O1 1.9202(13) .
Zn1 O1W 2.0247(15) .
Zn1 O3 2.0114(14) 2_656
Zn1 N1 2.0090(14) .
O1 C1 1.272(2) .
O1W H1WA 0.8501 .
O1W H1WB 0.8504 .
O2 C1 1.223(2) .
O4 C6 1.233(2) .
O3 Zn1 2.0114(14) 2_656
O3 C6 1.277(2) .
N1 C7 1.343(2) .
N1 C11 1.338(2) .
N2 N3 1.347(2) .
N2 C3 1.326(3) .
N3 C4 1.320(3) .
C1 C2 1.509(2) .
C2 C3 1.396(3) .
C2 C5 1.386(2) .
C3 H3 0.9300 .
C4 H4 0.9300 .
C4 C5 1.403(3) .
C5 C6 1.505(3) .
C7 H7 0.9300 .
C7 C8 1.380(3) .
C8 H8 0.9300 .
C8 C9 1.388(3) .
C9 C10 1.391(3) .
C9 C12 1.510(2) .
C10 H10 0.9300 .
C10 C11 1.381(2) .
C11 H11 0.9300 .
C12 C12 1.501(4) 7_565
C12 H12A 0.9700 .
C12 H12B 0.9700 .
O2W H2WA 0.8500 .
O2W H2WB 0.8501 .

loop_
_geom_hbond_atom_site_label_D
_geom_hbond_atom_site_label_H
_geom_hbond_atom_site_label_A
_geom_hbond_distance_DH
_geom_hbond_distance_HA
_geom_hbond_distance_DA
_geom_hbond_angle_DHA
_geom_hbond_site_symmetry_A
O1W H1WA N3 0.85 1.96 2.741(2) 152.5 6_565
O1W H1WB O2W 0.85 1.87 2.671(2) 155.6 .
O2W H2WA O3 0.85 2.05 2.896(2) 170.2 .
O2W H2WB O4 0.85 2.10 2.819(2) 142.6 1_545
